data_4512974
loop_
_publ_author_name
'Ar\?ic\?i, M\"ursel'
'Ye\,silel, Okan Zafer'
'Ta\,s, Murat'

_publ_section_title
;
 Coordination Polymers Assembled From
 3,3&#x2032;,5,5&#x2032;-Azobenzenetetracarboxylic Acid and Different
 Bis(imidazole) Ligands with Varying Flexibility
;
_journal_issue 6
_journal_name_full 'Crystal Growth &amp; Design'
_journal_page_first 3024
_journal_paper_doi 10.1021/acs.cgd.5b00432
_journal_volume 15
_journal_year 2015
_chemical_formula_moiety 'C22 H17 Mn N5 O5'
_chemical_formula_sum 'C22 H17 Mn N5 O5'
_chemical_formula_weight 486.35
_chemical_name_systematic
;
 ? 
;
_space_group_crystal_system triclinic
_space_group_IT_number 2
_space_group_name_Hall '-P 1'
_space_group_name_H-M_alt 'P -1'
_symmetry_space_group_name_Hall '-P 1'
_symmetry_space_group_name_H-M 'P -1'
_atom_sites_solution_hydrogens geom
_audit_creation_date 2015-02-05
_audit_creation_method
;
Olex2 1.2
(compiled 2014.09.19 svn.r3010 for OlexSys, GUI svn.r4874)
;
_cell_angle_alpha 108.2540(10)
_cell_angle_beta 97.8360(10)
_cell_angle_gamma 97.3020(10)
_cell_formula_units_Z 2
_cell_length_a 8.60730(10)
_cell_length_b 10.2090(2)
_cell_length_c 12.6781(2)
_cell_measurement_reflns_used 9980
_cell_measurement_temperature 296(2)
_cell_measurement_theta_max 33.17
_cell_measurement_theta_min 2.43
_cell_volume 1030.90(3)
_computing_cell_refinement 'Bruker SAINT'
_computing_data_collection 'Bruker APEX2'
_computing_data_reduction 'Bruker SAINT'
_computing_molecular_graphics 'Olex2 (Dolomanov et al., 2009)'
_computing_publication_material 'Olex2 (Dolomanov et al., 2009)'
_computing_structure_refinement 'ShelXL (Sheldrick, 2008)'
_computing_structure_solution 'SHELXS-97 (Sheldrick, 1990)'
_diffrn_ambient_temperature 296.15
_diffrn_measured_fraction_theta_full 0.996
_diffrn_measured_fraction_theta_max 0.996
_diffrn_measurement_device_type 'Bruker APEX-II CCD'
_diffrn_measurement_method '\f and \w scans'
_diffrn_radiation_monochromator graphite
_diffrn_radiation_type MoK\a
_diffrn_radiation_wavelength 0.71073
_diffrn_reflns_av_R_equivalents 0.0199
_diffrn_reflns_av_unetI/netI 0.0154
_diffrn_reflns_limit_h_max 10
_diffrn_reflns_limit_h_min -10
_diffrn_reflns_limit_k_max 12
_diffrn_reflns_limit_k_min -12
_diffrn_reflns_limit_l_max 15
_diffrn_reflns_limit_l_min -15
_diffrn_reflns_number 20605
_diffrn_reflns_theta_full 26.37
_diffrn_reflns_theta_max 26.37
_diffrn_reflns_theta_min 1.72
_diffrn_source 'fine-focus sealed tube'
_diffrn_standards_number 0
_exptl_absorpt_coefficient_mu 0.688
_exptl_absorpt_correction_T_max 0.9220
_exptl_absorpt_correction_T_min 0.7850
_exptl_absorpt_correction_type none
_exptl_crystal_colour yellow
_exptl_crystal_density_diffrn 1.567
_exptl_crystal_density_method 'not measured'
_exptl_crystal_description PRISM
_exptl_crystal_F_000 498
_exptl_crystal_size_max 0.37
_exptl_crystal_size_mid 0.22
_exptl_crystal_size_min 0.12
_refine_diff_density_max 4.383
_refine_diff_density_min -3.783
_refine_diff_density_rms 0.150
_refine_ls_extinction_method none
_refine_ls_goodness_of_fit_ref 1.045
_refine_ls_hydrogen_treatment constr
_refine_ls_matrix_type full
_refine_ls_number_parameters 292
_refine_ls_number_reflns 4200
_refine_ls_number_restraints 0
_refine_ls_restrained_S_all 1.045
_refine_ls_R_factor_all 0.0943
_refine_ls_R_factor_gt 0.0920
_refine_ls_shift/su_max 0.000
_refine_ls_shift/su_mean 0.000
_refine_ls_structure_factor_coef Fsqd
_refine_ls_weighting_details 'calc w=1/[\s^2^(Fo^2^)+(0.1562P)^2^+4.3950P] where P=(Fo^2^+2Fc^2^)/3'
_refine_ls_weighting_scheme calc
_refine_ls_wR_factor_gt 0.2499
_refine_ls_wR_factor_ref 0.2521
_reflns_number_gt 3970
_reflns_number_total 4200
_reflns_threshold_expression >2sigma(I)
_cod_data_source_file cg5b00432_si_003.cif
_cod_data_source_block ma1561_0m_a
_cod_depositor_comments 'Adding full bibliography for 4512970--4512974.cif.'
_cod_original_cell_volume 1030.89(3)
_cod_database_code 4512974
_shelxl_version_number 2013-4

loop_
_space_group_symop_id
_space_group_symop_operation_xyz
1 'x, y, z'
2 '-x, -y, -z'

loop_
_atom_site_label
_atom_site_type_symbol
_atom_site_fract_x
_atom_site_fract_y
_atom_site_fract_z
_atom_site_U_iso_or_equiv
_atom_site_adp_type
_atom_site_occupancy
_atom_site_site_symmetry_order
_atom_site_calc_flag
_atom_site_refinement_flags_posn
Mn1 Mn 1.08796(8) 0.23270(6) 0.10926(5) 0.0237(3) Uani 1 1 d .
O2 O 0.7919(4) -0.0916(3) -0.1651(3) 0.0356(8) Uani 1 1 d .
O3 O 0.9612(4) 0.5475(3) -0.1205(3) 0.0300(7) Uani 1 1 d .
O4 O 0.7786(5) 0.5640(3) -0.2526(3) 0.0359(8) Uani 1 1 d .
O1 O 0.9261(6) 0.1067(4) -0.0389(4) 0.0615(14) Uani 1 1 d .
N5 N 0.5400(12) 0.0588(9) -0.4893(7) 0.0992(18) Uani 1 1 d .
N4 N 0.7351(6) 0.7192(5) -0.0049(4) 0.0380(10) Uani 1 1 d .
C4 C 0.7957(5) 0.3355(4) -0.2451(4) 0.0253(9) Uani 1 1 d .
N3 N 0.6268(5) 0.6277(5) 0.1097(4) 0.0396(10) Uani 1 1 d .
N1 N 0.8947(6) 0.2208(5) 0.2067(5) 0.0467(11) Uani 1 1 d .
C2 C 0.7910(5) 0.1174(4) -0.2082(3) 0.0227(8) Uani 1 1 d .
C3 C 0.8441(5) 0.2615(4) -0.1751(4) 0.0239(8) Uani 1 1 d .
H3 H 0.9121 0.3083 -0.1060 0.029 Uiso 1 1 calc R
C8 C 0.8498(5) 0.4931(4) -0.2042(4) 0.0258(9) Uani 1 1 d .
C7 C 0.6899(5) 0.0471(4) -0.3118(4) 0.0268(9) Uani 1 1 d .
H7 H 0.6548 -0.0493 -0.3342 0.032 Uiso 1 1 calc R
C1 C 0.8410(5) 0.0386(4) -0.1311(4) 0.0256(9) Uani 1 1 d .
C5 C 0.6953(6) 0.2665(5) -0.3480(4) 0.0333(10) Uani 1 1 d .
H5 H 0.6635 0.3163 -0.3948 0.040 Uiso 1 1 calc R
C6 C 0.6413(6) 0.1216(5) -0.3820(4) 0.0325(10) Uani 1 1 d .
C20 C 0.7439(6) 0.6291(6) 0.0501(4) 0.0353(10) Uani 1 1 d .
H20 H 0.8217 0.5734 0.0477 0.042 Uiso 1 1 calc R
N2 N 0.6948(6) 0.2944(7) 0.2832(5) 0.0557(14) Uani 1 1 d .
C19 C 0.6049(9) 0.5414(7) 0.1813(5) 0.0526(15) Uani 1 1 d .
H19A H 0.6485 0.4570 0.1520 0.063 Uiso 1 1 calc R
H19B H 0.4916 0.5133 0.1770 0.063 Uiso 1 1 calc R
C9 C 0.8430(8) 0.3273(7) 0.2677(6) 0.0547(16) Uani 1 1 d .
H9 H 0.9029 0.4175 0.2978 0.066 Uiso 1 1 calc R
C22 C 0.6018(8) 0.7750(7) 0.0204(5) 0.0513(15) Uani 1 1 d .
H22 H 0.5634 0.8414 -0.0072 0.062 Uiso 1 1 calc R
C21 C 0.5350(8) 0.7202(8) 0.0906(6) 0.0552(15) Uani 1 1 d .
H21 H 0.4445 0.7412 0.1201 0.066 Uiso 1 1 calc R
C18 C 0.6830(8) 0.6151(8) 0.3039(5) 0.0511(15) Uani 1 1 d .
C13 C 0.6756(9) 0.5404(10) 0.3806(6) 0.064(2) Uani 1 1 d .
C12 C 0.5953(10) 0.3872(10) 0.3426(8) 0.077(3) Uani 1 1 d .
H12A H 0.5742 0.3631 0.4081 0.092 Uiso 1 1 calc R
H12B H 0.4939 0.3738 0.2930 0.092 Uiso 1 1 calc R
C17 C 0.7603(11) 0.7532(9) 0.3432(7) 0.072(2) Uani 1 1 d .
H17 H 0.7648 0.8029 0.2932 0.087 Uiso 1 1 calc R
C14 C 0.7454(13) 0.6039(13) 0.4909(7) 0.086(3) Uani 1 1 d .
H14 H 0.7401 0.5537 0.5406 0.103 Uiso 1 1 calc R
C15 C 0.8211(15) 0.7362(16) 0.5294(7) 0.109(5) Uani 1 1 d .
H15 H 0.8686 0.7766 0.6053 0.131 Uiso 1 1 calc R
C10 C 0.7700(12) 0.1112(9) 0.1786(10) 0.098(4) Uani 1 1 d .
H10 H 0.7692 0.0201 0.1322 0.118 Uiso 1 1 calc R
C16 C 0.8311(14) 0.8188(12) 0.4557(9) 0.103(4) Uani 1 1 d .
H16 H 0.8828 0.9118 0.4827 0.124 Uiso 1 1 calc R
C11 C 0.6514(13) 0.1547(12) 0.2272(13) 0.117(5) Uani 1 1 d .
H11 H 0.5550 0.0993 0.2238 0.140 Uiso 1 1 calc R
O5 O 0.5822(10) 0.1212(7) -0.5637(5) 0.0992(18) Uani 1 1 d .

loop_
_atom_site_aniso_label
_atom_site_aniso_U_11
_atom_site_aniso_U_22
_atom_site_aniso_U_33
_atom_site_aniso_U_23
_atom_site_aniso_U_13
_atom_site_aniso_U_12
Mn1 0.0324(4) 0.0142(4) 0.0222(4) 0.0078(3) -0.0026(3) 0.0004(3)
O2 0.046(2) 0.0181(15) 0.0382(18) 0.0132(14) -0.0095(15) 0.0004(14)
O3 0.0359(17) 0.0179(15) 0.0313(16) 0.0069(12) -0.0012(13) -0.0008(12)
O4 0.046(2) 0.0192(15) 0.0383(19) 0.0109(14) -0.0035(15) 0.0004(14)
O1 0.091(3) 0.0281(19) 0.044(2) 0.0112(17) -0.042(2) -0.005(2)
N5 0.140(5) 0.071(3) 0.071(3) 0.035(2) -0.022(3) -0.018(3)
N4 0.047(2) 0.037(2) 0.035(2) 0.0154(18) 0.0123(19) 0.0120(19)
C4 0.032(2) 0.0139(19) 0.028(2) 0.0066(16) 0.0024(17) 0.0002(16)
N3 0.040(2) 0.048(3) 0.032(2) 0.0161(19) 0.0076(18) 0.0044(19)
N1 0.045(3) 0.038(2) 0.058(3) 0.020(2) 0.012(2) 0.000(2)
C2 0.027(2) 0.0176(18) 0.0233(19) 0.0082(15) 0.0004(16) 0.0042(15)
C3 0.026(2) 0.0195(19) 0.0230(19) 0.0056(16) -0.0012(16) 0.0020(15)
C8 0.033(2) 0.0156(19) 0.030(2) 0.0090(16) 0.0076(17) 0.0019(16)
C7 0.036(2) 0.0171(19) 0.022(2) 0.0051(16) -0.0048(17) -0.0002(16)
C1 0.028(2) 0.021(2) 0.027(2) 0.0099(17) -0.0026(16) 0.0047(16)
C5 0.047(3) 0.024(2) 0.030(2) 0.0137(19) -0.001(2) 0.0043(19)
C6 0.047(3) 0.023(2) 0.027(2) 0.0099(17) 0.0007(19) 0.0046(19)
C20 0.034(2) 0.040(3) 0.033(2) 0.015(2) 0.0056(19) 0.005(2)
N2 0.043(3) 0.076(4) 0.071(4) 0.049(3) 0.023(3) 0.013(3)
C19 0.064(4) 0.057(4) 0.040(3) 0.023(3) 0.014(3) -0.001(3)
C9 0.044(3) 0.054(4) 0.073(4) 0.027(3) 0.022(3) 0.006(3)
C22 0.062(4) 0.051(3) 0.048(3) 0.019(3) 0.013(3) 0.026(3)
C21 0.052(3) 0.061(4) 0.058(4) 0.020(3) 0.021(3) 0.020(3)
C18 0.055(3) 0.067(4) 0.039(3) 0.021(3) 0.017(3) 0.021(3)
C13 0.068(4) 0.101(6) 0.050(4) 0.041(4) 0.034(3) 0.050(4)
C12 0.064(4) 0.113(7) 0.104(6) 0.081(6) 0.053(5) 0.046(5)
C17 0.085(6) 0.073(5) 0.052(4) 0.012(4) 0.006(4) 0.016(4)
C14 0.119(8) 0.117(8) 0.043(4) 0.031(5) 0.028(4) 0.072(7)
C15 0.133(9) 0.155(12) 0.035(4) 0.012(6) 0.004(5) 0.083(9)
C10 0.091(6) 0.054(5) 0.140(9) 0.016(5) 0.057(6) -0.018(4)
C16 0.113(8) 0.089(7) 0.072(6) -0.015(5) -0.006(6) 0.029(6)
C11 0.080(6) 0.081(7) 0.181(12) 0.032(7) 0.062(8) -0.021(5)
O5 0.140(5) 0.071(3) 0.071(3) 0.035(2) -0.022(3) -0.018(3)

loop_
_atom_type_symbol
_atom_type_description
_atom_type_scat_dispersion_real
_atom_type_scat_dispersion_imag
_atom_type_scat_source
C C 0.0033 0.0016 'International Tables Vol C Tables 4.2.6.8 and 6.1.1.4'
H H 0.0000 0.0000 'International Tables Vol C Tables 4.2.6.8 and 6.1.1.4'
Mn Mn 0.3368 0.7283 'International Tables Vol C Tables 4.2.6.8 and 6.1.1.4'
N N 0.0061 0.0033 'International Tables Vol C Tables 4.2.6.8 and 6.1.1.4'
O O 0.0106 0.0060 'International Tables Vol C Tables 4.2.6.8 and 6.1.1.4'

loop_
_geom_angle_atom_site_label_1
_geom_angle_atom_site_label_2
_geom_angle_atom_site_label_3
_geom_angle
_geom_angle_site_symmetry_1
_geom_angle_site_symmetry_3
O2 Mn1 O3 153.62(13) 2_755 2_765
O2 Mn1 O4 96.85(13) 2_755 2_765
O2 Mn1 N4 96.29(16) 2_755 2_765
O2 Mn1 N1 94.77(18) 2_755 .
O2 Mn1 C8 125.14(14) 2_755 2_765
O3 Mn1 O4 56.79(12) 2_765 2_765
O3 Mn1 C8 28.50(13) 2_765 2_765
O4 Mn1 C8 28.44(14) 2_765 2_765
O1 Mn1 O2 105.20(15) . 2_755
O1 Mn1 O3 101.16(14) . 2_765
O1 Mn1 O4 157.95(15) . 2_765
O1 Mn1 N4 90.5(2) . 2_765
O1 Mn1 N1 88.8(2) . .
O1 Mn1 C8 129.55(15) . 2_765
N4 Mn1 O3 82.64(14) 2_765 2_765
N4 Mn1 O4 86.71(15) 2_765 2_765
N4 Mn1 C8 81.79(15) 2_765 2_765
N1 Mn1 O3 86.44(16) . 2_765
N1 Mn1 O4 89.72(17) . 2_765
N1 Mn1 N4 168.71(18) . 2_765
N1 Mn1 C8 89.99(16) . 2_765
C1 O2 Mn1 123.7(3) . 2_755
C8 O3 Mn1 90.4(3) . 2_765
C8 O4 Mn1 89.5(3) . 2_765
C1 O1 Mn1 173.8(5) . .
N5 N5 C6 118.1(9) 2_654 .
N5 N5 O5 127.7(10) 2_654 .
O5 N5 C6 111.2(6) . .
C20 N4 Mn1 125.0(4) . 2_765
C20 N4 C22 104.4(5) . .
C22 N4 Mn1 130.6(4) . 2_765
C3 C4 C8 118.7(4) . .
C5 C4 C3 120.2(4) . .
C5 C4 C8 121.0(4) . .
C20 N3 C19 125.3(5) . .
C20 N3 C21 107.3(5) . .
C21 N3 C19 127.5(5) . .
C9 N1 Mn1 125.1(4) . .
C9 N1 C10 104.6(6) . .
C10 N1 Mn1 125.2(6) . .
C3 C2 C1 119.8(4) . .
C7 C2 C3 120.1(4) . .
C7 C2 C1 120.1(4) . .
C4 C3 C2 120.1(4) . .
O3 C8 Mn1 61.1(2) . 2_765
O3 C8 C4 118.3(4) . .
O4 C8 Mn1 62.1(2) . 2_765
O4 C8 O3 122.7(4) . .
O4 C8 C4 118.9(4) . .
C4 C8 Mn1 170.5(3) . 2_765
C2 C7 C6 119.8(4) . .
O2 C1 C2 117.6(4) . .
O1 C1 O2 125.0(4) . .
O1 C1 C2 117.4(4) . .
C4 C5 C6 120.0(4) . .
C7 C6 N5 123.8(5) . .
C7 C6 C5 119.8(4) . .
C5 C6 N5 116.4(5) . .
N4 C20 N3 111.8(5) . .
C9 N2 C12 128.6(7) . .
C9 N2 C11 105.0(7) . .
C11 N2 C12 126.3(7) . .
N3 C19 C18 113.6(5) . .
N1 C9 N2 113.0(6) . .
C21 C22 N4 110.5(6) . .
C22 C21 N3 106.0(5) . .
C13 C18 C19 118.8(7) . .
C17 C18 C19 122.0(6) . .
C17 C18 C13 119.1(7) . .
C18 C13 C12 121.9(7) . .
C14 C13 C18 120.0(9) . .
C14 C13 C12 118.0(8) . .
N2 C12 C13 111.4(6) . .
C18 C17 C16 121.2(9) . .
C15 C14 C13 121.3(9) . .
C14 C15 C16 121.4(8) . .
C11 C10 N1 109.5(8) . .
C17 C16 C15 117.0(11) . .
C10 C11 N2 107.8(7) . .

loop_
_geom_bond_atom_site_label_1
_geom_bond_atom_site_label_2
_geom_bond_distance
_geom_bond_site_symmetry_2
Mn1 O2 2.112(3) 2_755
Mn1 O3 2.301(3) 2_765
Mn1 O4 2.322(3) 2_765
Mn1 O1 2.108(4) .
Mn1 N4 2.253(4) 2_765
Mn1 N1 2.216(5) .
Mn1 C8 2.628(4) 2_765
O2 Mn1 2.112(3) 2_755
O2 C1 1.257(5) .
O3 Mn1 2.301(3) 2_765
O3 C8 1.254(6) .
O4 Mn1 2.322(3) 2_765
O4 C8 1.251(6) .
O1 C1 1.230(6) .
N5 N5 1.234(15) 2_654
N5 C6 1.418(9) .
N5 O5 1.356(10) .
N4 Mn1 2.253(4) 2_765
N4 C20 1.320(7) .
N4 C22 1.377(8) .
C4 C3 1.390(6) .
C4 C8 1.515(5) .
C4 C5 1.381(7) .
N3 C20 1.341(7) .
N3 C19 1.463(7) .
N3 C21 1.363(9) .
N1 C9 1.292(9) .
N1 C10 1.367(9) .
C2 C3 1.393(6) .
C2 C7 1.391(6) .
C2 C1 1.502(6) .
C8 Mn1 2.628(4) 2_765
C7 C6 1.396(6) .
C5 C6 1.401(6) .
N2 C9 1.333(8) .
N2 C12 1.461(10) .
N2 C11 1.355(12) .
C19 C18 1.513(9) .
C22 C21 1.343(9) .
C18 C13 1.414(9) .
C18 C17 1.382(11) .
C13 C12 1.522(13) .
C13 C14 1.357(12) .
C17 C16 1.384(12) .
C14 C15 1.328(17) .
C15 C16 1.444(18) .
C10 C11 1.318(14) .

loop_
_geom_torsion_atom_site_label_1
_geom_torsion_atom_site_label_2
_geom_torsion_atom_site_label_3
_geom_torsion_atom_site_label_4
_geom_torsion
_geom_torsion_site_symmetry_1
Mn1 O2 C1 O1 -26.4(8) 2_755
Mn1 O2 C1 C2 154.2(3) 2_755
Mn1 O3 C8 O4 8.4(5) 2_765
Mn1 O3 C8 C4 -169.2(3) 2_765
Mn1 O4 C8 O3 -8.3(5) 2_765
Mn1 O4 C8 C4 169.3(4) 2_765
Mn1 N4 C20 N3 176.7(3) 2_765
Mn1 N4 C22 C21 -176.9(4) 2_765
Mn1 N1 C9 N2 156.9(5) .
Mn1 N1 C10 C11 -158.1(9) .
N5 N5 C6 C7 18.2(19) 2_654
N5 N5 C6 C5 -162.8(13) 2_654
N4 C22 C21 N3 -0.3(8) .
C4 C5 C6 N5 -179.3(7) .
C4 C5 C6 C7 -0.3(8) .
N3 C19 C18 C13 -177.5(6) .
N3 C19 C18 C17 3.0(10) .
N1 C10 C11 N2 2.8(16) .
C2 C7 C6 N5 179.3(7) .
C2 C7 C6 C5 0.3(7) .
C3 C4 C8 O3 14.5(6) .
C3 C4 C8 O4 -163.3(4) .
C3 C4 C5 C6 0.3(8) .
C3 C2 C7 C6 -0.3(7) .
C3 C2 C1 O2 -179.1(4) .
C3 C2 C1 O1 1.5(7) .
C8 C4 C3 C2 177.3(4) .
C8 C4 C5 C6 -177.3(4) .
C7 C2 C3 C4 0.3(7) .
C7 C2 C1 O2 1.9(6) .
C7 C2 C1 O1 -177.6(5) .
C1 C2 C3 C4 -178.7(4) .
C1 C2 C7 C6 178.7(4) .
C5 C4 C3 C2 -0.3(7) .
C5 C4 C8 O3 -167.9(4) .
C5 C4 C8 O4 14.3(7) .
C20 N4 C22 C21 1.0(7) .
C20 N3 C19 C18 93.3(7) .
C20 N3 C21 C22 -0.5(7) .
C19 N3 C20 N4 -178.8(5) .
C19 N3 C21 C22 179.5(6) .
C19 C18 C13 C12 1.7(9) .
C19 C18 C13 C14 179.7(7) .
C19 C18 C17 C16 -180.0(8) .
C9 N1 C10 C11 -2.5(13) .
C9 N2 C12 C13 5.3(11) .
C9 N2 C11 C10 -2.0(14) .
C22 N4 C20 N3 -1.3(6) .
C21 N3 C20 N4 1.2(7) .
C21 N3 C19 C18 -86.7(8) .
C18 C13 C12 N2 75.8(9) .
C18 C13 C14 C15 0.2(13) .
C18 C17 C16 C15 0.3(15) .
C13 C18 C17 C16 0.5(12) .
C13 C14 C15 C16 0.6(16) .
C12 N2 C9 N1 -177.1(7) .
C12 N2 C11 C10 175.6(9) .
C12 C13 C14 C15 178.3(8) .
C17 C18 C13 C12 -178.8(7) .
C17 C18 C13 C14 -0.8(10) .
C14 C13 C12 N2 -102.2(8) .
C14 C15 C16 C17 -0.9(16) .
C10 N1 C9 N2 1.2(9) .
C11 N2 C9 N1 0.4(11) .
C11 N2 C12 C13 -171.7(10) .
O5 N5 C6 C7 -143.7(7) .
O5 N5 C6 C5 35.3(11) .
